data_7049421
loop_
_publ_author_name
'Sun, Yingying'
'Chen, Xiaojie'
'Wang, Fengyuan'
'Ma, Ruidan'
'Guo, Xianmin'
'Sun, Shaowen'
'Guo, Huadong'
'Alexandrov, Eugeny V.'

_publ_section_title
;
 Variation of topologies and entanglements in metal-organic frameworks
 with mixed tris[4-(1H-imidazol-1-yl)phenyl]phosphine oxide and
 dicarboxylate ligands.
;
_journal_issue 16
_journal_name_full 'Dalton transactions (Cambridge, England : 2003)'
_journal_page_first 5450
_journal_page_last 5458
_journal_paper_doi 10.1039/c9dt00249a
_journal_volume 48
_journal_year 2019
_chemical_formula_moiety 'C55 H47 N6 O15 P Zn2'
_chemical_formula_sum 'C55 H47 N6 O15 P Zn2'
_chemical_formula_weight 1193.70
_chemical_melting_point ?
_space_group_IT_number 2
_space_group_name_Hall '-P 1'
_space_group_name_H-M_alt 'P -1'
_symmetry_cell_setting triclinic
_symmetry_space_group_name_Hall '-P 1'
_symmetry_space_group_name_H-M 'P -1'
_atom_sites_solution_hydrogens geom
_atom_sites_solution_primary direct
_atom_sites_solution_secondary difmap
_audit_creation_method SHELXL-97
_audit_update_record
;
2019-01-02 deposited with the CCDC.    2019-03-22 downloaded from the CCDC.
;
_cell_angle_alpha 86.109(5)
_cell_angle_beta 85.452(5)
_cell_angle_gamma 82.818(5)
_cell_formula_units_Z 2
_cell_length_a 9.953(5)
_cell_length_b 12.572(5)
_cell_length_c 22.406(5)
_cell_measurement_reflns_used 13640
_cell_measurement_temperature 293(2)
_cell_measurement_theta_max 28328
_cell_measurement_theta_min 1.83
_cell_volume 2768.1(19)
_computing_cell_refinement 'Bruker SMART'
_computing_data_collection 'Bruker SMART'
_computing_data_reduction 'Bruker SAINT'
_computing_molecular_graphics SHELXP-97
_computing_publication_material SHELXTL
_computing_structure_refinement 'SHELXL-97 (Sheldrick, 1997)'
_computing_structure_solution 'SHELXS-97 (Sheldrick, 1990)'
_diffrn_ambient_temperature 293(2)
_diffrn_detector_area_resol_mean 9.00cm
_diffrn_measured_fraction_theta_full 0.993
_diffrn_measured_fraction_theta_max 0.993
_diffrn_measurement_device_type 'CCD area detector'
_diffrn_measurement_method 'phi and omega scans'
_diffrn_radiation_monochromator graphite
_diffrn_radiation_source 'fine-focus sealed tube'
_diffrn_radiation_type MoK\a
_diffrn_radiation_wavelength 0.71069
_diffrn_reflns_av_R_equivalents 0.0229
_diffrn_reflns_av_sigmaI/netI 0.0556
_diffrn_reflns_limit_h_max 13
_diffrn_reflns_limit_h_min -8
_diffrn_reflns_limit_k_max 16
_diffrn_reflns_limit_k_min -16
_diffrn_reflns_limit_l_max 26
_diffrn_reflns_limit_l_min -29
_diffrn_reflns_number 20488
_diffrn_reflns_theta_full 28.28
_diffrn_reflns_theta_max 28.28
_diffrn_reflns_theta_min 1.83
_diffrn_standards_decay_% none
_diffrn_standards_interval_count none
_diffrn_standards_interval_time none
_diffrn_standards_number none
_exptl_absorpt_coefficient_mu 0.968
_exptl_absorpt_correction_T_max 0.830
_exptl_absorpt_correction_T_min 0.810
_exptl_absorpt_correction_type empirical
_exptl_absorpt_process_details SADABS
_exptl_crystal_colour colorless
_exptl_crystal_density_diffrn 1.432
_exptl_crystal_density_method 'not measured'
_exptl_crystal_description block
_exptl_crystal_F_000 1228
_exptl_crystal_size_max 0.22
_exptl_crystal_size_mid 0.20
_exptl_crystal_size_min 0.19
_platon_squeeze_details
;
;
_refine_diff_density_max 0.688
_refine_diff_density_min -0.705
_refine_diff_density_rms 0.083
_refine_ls_extinction_method none
_refine_ls_goodness_of_fit_ref 1.051
_refine_ls_hydrogen_treatment constr
_refine_ls_matrix_type full
_refine_ls_number_parameters 667
_refine_ls_number_reflns 13640
_refine_ls_number_restraints 0
_refine_ls_restrained_S_all 1.051
_refine_ls_R_factor_all 0.0716
_refine_ls_R_factor_gt 0.0480
_refine_ls_shift/su_max 0.001
_refine_ls_shift/su_mean 0.000
_refine_ls_structure_factor_coef Fsqd
_refine_ls_weighting_details 'calc w=1/[\s^2^(Fo^2^)+(0.0627P)^2^+1.8009P] where P=(Fo^2^+2Fc^2^)/3'
_refine_ls_weighting_scheme calc
_refine_ls_wR_factor_gt 0.1250
_refine_ls_wR_factor_ref 0.1336
_reflns_number_gt 9779
_reflns_number_total 13640
_reflns_threshold_expression >2sigma(I)
_cod_data_source_file c9dt00249a2.cif
_cod_data_source_block 1
_cod_depositor_comments
;
The following automatic conversions were performed:

'_chemical_melting_point' value 'not measured' was changed to '?' -
the value is undefined or not given.

Automatic conversion script
Id: cif_fix_values 4973 2017-02-22 13:04:09Z antanas 

 Adding full bibliography for 7049416--7049421.cif.
;
_cod_original_sg_symbol_H-M p-1
_cod_database_code 7049421

loop_
_symmetry_equiv_pos_as_xyz
'x, y, z'
'-x, -y, -z'

loop_
_atom_site_label
_atom_site_type_symbol
_atom_site_fract_x
_atom_site_fract_y
_atom_site_fract_z
_atom_site_U_iso_or_equiv
_atom_site_adp_type
_atom_site_occupancy
_atom_site_symmetry_multiplicity
_atom_site_calc_flag
_atom_site_refinement_flags
C1 C -1.0106(3) 1.4710(2) -0.10585(13) 0.0227(6) Uani 1 1 d .
H1 H -1.0662 1.5118 -0.0784 0.027 Uiso 1 1 calc R
C2 C -1.0531(3) 1.4062(2) -0.14377(13) 0.0231(6) Uani 1 1 d .
H2 H -1.1420 1.3931 -0.1474 0.028 Uiso 1 1 calc R
C3 C -0.8297(3) 1.4018(2) -0.15626(13) 0.0238(6) Uani 1 1 d .
H3 H -0.7397 1.3845 -0.1703 0.029 Uiso 1 1 calc R
C4 C -0.9329(3) 1.2888(2) -0.22307(12) 0.0217(6) Uani 1 1 d .
C5 C -1.0334(3) 1.2210(2) -0.22181(13) 0.0232(6) Uani 1 1 d .
H5 H -1.0991 1.2197 -0.1899 0.028 Uiso 1 1 calc R
C6 C -1.0335(3) 1.1552(2) -0.26934(13) 0.0250(6) Uani 1 1 d .
H6 H -1.1012 1.1105 -0.2695 0.030 Uiso 1 1 calc R
C7 C -0.9343(3) 1.1552(2) -0.31653(12) 0.0233(6) Uani 1 1 d .
C8 C -0.8321(3) 1.2198(3) -0.31555(14) 0.0318(7) Uani 1 1 d .
H8 H -0.7632 1.2181 -0.3462 0.038 Uiso 1 1 calc R
C9 C -0.8319(3) 1.2875(3) -0.26896(14) 0.0308(7) Uani 1 1 d .
H9 H -0.7638 1.3318 -0.2688 0.037 Uiso 1 1 calc R
C10 C -1.0319(3) 0.9709(2) -0.35872(12) 0.0236(6) Uani 1 1 d .
C11 C -0.9674(4) 0.8911(3) -0.32074(15) 0.0319(7) Uani 1 1 d .
H11 H -0.8828 0.8995 -0.3081 0.038 Uiso 1 1 calc R
C12 C -1.0265(4) 0.8008(3) -0.30180(15) 0.0331(7) Uani 1 1 d .
H12 H -0.9813 0.7472 -0.2776 0.040 Uiso 1 1 calc R
C13 C -1.1550(3) 0.7903(2) -0.31932(13) 0.0255(6) Uani 1 1 d .
C14 C -1.2226(3) 0.8691(2) -0.35631(14) 0.0273(6) Uani 1 1 d .
H14 H -1.3089 0.8619 -0.3674 0.033 Uiso 1 1 calc R
C15 C -1.1601(3) 0.9581(2) -0.37631(13) 0.0257(6) Uani 1 1 d .
H15 H -1.2039 1.0102 -0.4018 0.031 Uiso 1 1 calc R
C16 C -1.2022(4) 0.6382(3) -0.24408(15) 0.0376(8) Uani 1 1 d .
H16 H -1.1408 0.6463 -0.2160 0.045 Uiso 1 1 calc R
C17 C -1.2920(4) 0.5654(3) -0.24107(15) 0.0373(8) Uani 1 1 d .
H17 H -1.3033 0.5144 -0.2096 0.045 Uiso 1 1 calc R
C18 C -1.3184(3) 0.6582(2) -0.32465(14) 0.0292(7) Uani 1 1 d .
H18 H -1.3492 0.6838 -0.3617 0.035 Uiso 1 1 calc R
C19 C -1.0511(4) 1.1722(3) -0.42992(13) 0.0326(8) Uani 1 1 d .
C20 C -1.1596(4) 1.2409(3) -0.40740(15) 0.0429(9) Uani 1 1 d .
H20 H -1.1815 1.2391 -0.3662 0.051 Uiso 1 1 calc R
C21 C -1.2364(4) 1.3122(3) -0.44469(15) 0.0451(9) Uani 1 1 d .
H21 H -1.3098 1.3575 -0.4289 0.054 Uiso 1 1 calc R
C22 C -1.2022(5) 1.3150(3) -0.50568(14) 0.0421(9) Uani 1 1 d .
C23 C -1.0956(6) 1.2462(3) -0.52906(16) 0.0698(17) Uani 1 1 d .
H23 H -1.0741 1.2475 -0.5702 0.084 Uiso 1 1 calc R
C24 C -1.0206(6) 1.1752(3) -0.49117(15) 0.0676(16) Uani 1 1 d .
H24 H -0.9485 1.1289 -0.5071 0.081 Uiso 1 1 calc R
C25 C -1.3183(5) 1.3736(3) -0.59799(14) 0.0468(10) Uani 1 1 d .
H25 H -1.3032 1.3075 -0.6152 0.056 Uiso 1 1 calc R
C26 C -1.3196(4) 1.4982(3) -0.53478(16) 0.0449(10) Uani 1 1 d .
H26 H -1.3069 1.5344 -0.5012 0.054 Uiso 1 1 calc R
C27 C -1.3823(4) 1.5393(3) -0.58331(15) 0.0417(9) Uani 1 1 d .
H27 H -1.4203 1.6103 -0.5893 0.050 Uiso 1 1 calc R
C28 C -0.6510(3) 1.3508(2) -0.00530(13) 0.0220(6) Uani 1 1 d .
C29 C -0.6342(3) 1.2589(2) 0.04080(13) 0.0203(6) Uani 1 1 d .
C30 C -0.5225(3) 1.1812(2) 0.03394(13) 0.0241(6) Uani 1 1 d .
H30 H -0.4571 1.1899 0.0025 0.029 Uiso 1 1 calc R
C31 C -0.5072(3) 1.0919(2) 0.07289(14) 0.0269(6) Uani 1 1 d .
H31 H -0.4318 1.0409 0.0675 0.032 Uiso 1 1 calc R
C32 C -0.6037(3) 1.0769(2) 0.12052(13) 0.0224(6) Uani 1 1 d .
C33 C -0.7136(3) 1.1569(2) 0.12821(14) 0.0267(6) Uani 1 1 d .
H33 H -0.7776 1.1497 0.1603 0.032 Uiso 1 1 calc R
C34 C -0.7289(3) 1.2465(2) 0.08893(14) 0.0259(6) Uani 1 1 d .
H34 H -0.8028 1.2987 0.0948 0.031 Uiso 1 1 calc R
C35 C -0.5883(3) 0.9781(2) 0.16035(13) 0.0221(6) Uani 1 1 d .
C36 C -0.5377(3) 0.8802(2) 0.13673(13) 0.0236(6) Uani 1 1 d .
H36 H -0.5163 0.8774 0.0957 0.028 Uiso 1 1 calc R
C37 C -0.5187(3) 0.7867(2) 0.17330(13) 0.0229(6) Uani 1 1 d .
H37 H -0.4847 0.7222 0.1565 0.027 Uiso 1 1 calc R
C38 C -0.5500(3) 0.7888(2) 0.23442(13) 0.0210(6) Uani 1 1 d .
C39 C -0.6027(3) 0.8858(2) 0.25875(14) 0.0285(7) Uani 1 1 d .
H39 H -0.6251 0.8880 0.2998 0.034 Uiso 1 1 calc R
C40 C -0.6217(3) 0.9788(2) 0.22209(14) 0.0292(7) Uani 1 1 d .
H40 H -0.6573 1.0430 0.2389 0.035 Uiso 1 1 calc R
C41 C -0.5252(3) 0.6890(2) 0.27404(13) 0.0253(6) Uani 1 1 d .
C42 C -0.3405(3) 0.2758(3) 0.25551(14) 0.0304(7) Uani 1 1 d .
C43 C -0.2720(3) 0.1952(2) 0.21319(13) 0.0252(6) Uani 1 1 d .
C44 C -0.3049(3) 0.0900(3) 0.21954(13) 0.0258(6) Uani 1 1 d .
H44 H -0.3700 0.0714 0.2492 0.031 Uiso 1 1 calc R
C45 C -0.2407(3) 0.0133(2) 0.18181(13) 0.0248(6) Uani 1 1 d .
H45 H -0.2646 -0.0562 0.1859 0.030 Uiso 1 1 calc R
C46 C -0.1403(3) 0.0391(2) 0.13760(13) 0.0214(6) Uani 1 1 d .
C47 C -0.1071(3) 0.1444(2) 0.13197(13) 0.0236(6) Uani 1 1 d .
H47 H -0.0396 0.1627 0.1034 0.028 Uiso 1 1 calc R
C48 C -0.1741(3) 0.2217(2) 0.16875(14) 0.0258(6) Uani 1 1 d .
H48 H -0.1534 0.2920 0.1636 0.031 Uiso 1 1 calc R
C49 C -0.0692(3) -0.0439(2) 0.09867(12) 0.0211(6) Uani 1 1 d .
C50 C -0.1370(3) -0.1242(2) 0.07913(13) 0.0237(6) Uani 1 1 d .
H50 H -0.2294 -0.1242 0.0893 0.028 Uiso 1 1 calc R
C51 C -0.0678(3) -0.2043(2) 0.04463(13) 0.0239(6) Uani 1 1 d .
H51 H -0.1145 -0.2565 0.0311 0.029 Uiso 1 1 calc R
C52 C 0.0703(3) -0.2067(2) 0.03034(13) 0.0224(6) Uani 1 1 d .
C53 C 0.1388(3) -0.1264(2) 0.04936(14) 0.0265(6) Uani 1 1 d .
H53 H 0.2317 -0.1276 0.0400 0.032 Uiso 1 1 calc R
C54 C 0.0688(3) -0.0443(2) 0.08222(14) 0.0264(6) Uani 1 1 d .
H54 H 0.1145 0.0106 0.0933 0.032 Uiso 1 1 calc R
C55 C 0.1479(3) -0.2975(2) -0.00213(13) 0.0247(6) Uani 1 1 d .
N1 N -0.8711(2) 1.46745(19) -0.11400(10) 0.0224(5) Uani 1 1 d .
N2 N -0.9372(2) 1.36250(19) -0.17662(10) 0.0207(5) Uani 1 1 d .
N3 N -1.2206(3) 0.6986(2) -0.29781(11) 0.0280(6) Uani 1 1 d .
N4 N -1.3646(3) 0.5782(2) -0.29195(12) 0.0311(6) Uani 1 1 d .
N5 N -1.2776(4) 1.3918(2) -0.54435(12) 0.0426(8) Uani 1 1 d .
N6 N -1.3822(3) 1.4607(2) -0.62304(11) 0.0365(7) Uani 1 1 d .
O1 O -0.8078(3) 1.05272(18) -0.41436(10) 0.0362(5) Uani 1 1 d .
O2 O -0.5945(2) 1.34211(17) -0.05615(9) 0.0283(5) Uani 1 1 d .
O3 O -0.7278(2) 1.43627(15) 0.01077(8) 0.0223(4) Uani 1 1 d .
O4 O -0.5655(3) 0.6881(2) 0.32782(10) 0.0464(7) Uani 1 1 d .
O5 O -0.4599(2) 0.60716(15) 0.24854(9) 0.0230(4) Uani 1 1 d .
O6 O -0.3411(3) 0.37601(18) 0.23838(10) 0.0345(5) Uani 1 1 d .
O7 O -0.3916(3) 0.24514(19) 0.30453(10) 0.0388(6) Uani 1 1 d .
O8 O 0.0826(2) -0.35200(16) -0.03313(9) 0.0293(5) Uani 1 1 d .
O9 O 0.2727(2) -0.31838(17) 0.00105(10) 0.0316(5) Uani 1 1 d .
Zn1 Zn -0.75864(3) 1.53882(3) -0.058805(14) 0.02028(9) Uani 1 1 d .
Zn2 Zn -0.45302(4) 0.47127(3) 0.296086(14) 0.02345(9) Uani 1 1 d .
P1 P -0.94288(9) 1.08369(6) -0.38274(3) 0.02642(18) Uani 1 1 d .
OW1 O -0.6108(2) 1.5775(2) -0.11678(11) 0.0386(6) Uani 1 1 d .

loop_
_atom_site_aniso_label
_atom_site_aniso_U_11
_atom_site_aniso_U_22
_atom_site_aniso_U_33
_atom_site_aniso_U_23
_atom_site_aniso_U_13
_atom_site_aniso_U_12
C1 0.0206(14) 0.0237(14) 0.0217(14) 0.0007(11) 0.0007(11) 0.0027(11)
C2 0.0182(14) 0.0259(14) 0.0233(14) -0.0010(11) -0.0002(11) 0.0033(11)
C3 0.0170(14) 0.0294(15) 0.0248(15) -0.0082(12) -0.0029(11) 0.0029(12)
C4 0.0246(15) 0.0228(14) 0.0185(13) -0.0039(11) -0.0055(11) -0.0019(12)
C5 0.0263(15) 0.0244(14) 0.0191(13) 0.0016(11) -0.0013(11) -0.0058(12)
C6 0.0305(16) 0.0247(14) 0.0216(14) 0.0004(11) -0.0040(12) -0.0097(13)
C7 0.0313(16) 0.0201(13) 0.0190(13) -0.0012(11) -0.0039(12) -0.0041(12)
C8 0.0282(17) 0.0391(18) 0.0299(16) -0.0118(14) 0.0051(13) -0.0098(14)
C9 0.0250(16) 0.0389(18) 0.0310(16) -0.0099(14) 0.0032(13) -0.0129(14)
C10 0.0318(16) 0.0216(14) 0.0175(13) -0.0019(11) -0.0063(12) -0.0007(12)
C11 0.0352(18) 0.0277(16) 0.0362(18) 0.0020(13) -0.0208(15) -0.0077(14)
C12 0.043(2) 0.0241(15) 0.0336(17) 0.0055(13) -0.0200(15) -0.0033(14)
C13 0.0310(16) 0.0237(14) 0.0215(14) -0.0009(11) -0.0048(12) -0.0006(13)
C14 0.0240(15) 0.0292(16) 0.0278(16) -0.0001(13) -0.0060(12) 0.0016(13)
C15 0.0293(16) 0.0271(15) 0.0194(14) 0.0011(12) -0.0057(12) 0.0028(13)
C16 0.038(2) 0.045(2) 0.0286(17) 0.0129(15) -0.0071(15) -0.0046(16)
C17 0.040(2) 0.043(2) 0.0265(16) 0.0133(14) -0.0026(14) -0.0021(16)
C18 0.0354(18) 0.0277(16) 0.0242(15) 0.0024(12) -0.0039(13) -0.0044(14)
C19 0.057(2) 0.0248(15) 0.0161(14) 0.0022(12) -0.0064(14) -0.0033(15)
C20 0.041(2) 0.066(3) 0.0166(15) 0.0091(15) -0.0008(14) 0.0041(18)
C21 0.049(2) 0.058(2) 0.0225(17) 0.0067(16) -0.0027(15) 0.0100(19)
C22 0.078(3) 0.0298(17) 0.0174(15) 0.0042(13) -0.0118(17) -0.0022(18)
C23 0.140(5) 0.043(2) 0.0162(17) -0.0017(15) -0.008(2) 0.033(3)
C24 0.134(5) 0.040(2) 0.0160(16) -0.0002(15) 0.000(2) 0.035(3)
C25 0.092(3) 0.0292(18) 0.0189(16) 0.0040(13) -0.0164(18) -0.0015(19)
C26 0.071(3) 0.0361(19) 0.0268(17) -0.0047(15) -0.0123(17) 0.0048(19)
C27 0.066(3) 0.0305(18) 0.0276(17) -0.0031(14) -0.0104(17) 0.0031(17)
C28 0.0198(14) 0.0221(14) 0.0249(14) -0.0045(11) -0.0051(11) -0.0016(11)
C29 0.0207(14) 0.0158(13) 0.0246(14) -0.0032(11) -0.0010(11) -0.0026(11)
C30 0.0211(14) 0.0240(14) 0.0258(15) -0.0013(12) 0.0019(12) 0.0001(12)
C31 0.0201(14) 0.0247(15) 0.0340(17) -0.0026(12) 0.0007(12) 0.0039(12)
C32 0.0223(14) 0.0175(13) 0.0279(15) -0.0029(11) -0.0022(12) -0.0029(11)
C33 0.0274(16) 0.0190(14) 0.0316(16) -0.0012(12) 0.0085(13) -0.0017(12)
C34 0.0241(15) 0.0173(13) 0.0342(16) -0.0041(12) 0.0072(13) 0.0010(12)
C35 0.0173(13) 0.0203(13) 0.0287(15) -0.0003(11) -0.0013(11) -0.0023(11)
C36 0.0294(16) 0.0221(14) 0.0175(13) 0.0001(11) -0.0016(11) 0.0031(12)
C37 0.0259(15) 0.0184(13) 0.0234(14) -0.0020(11) -0.0028(12) 0.0019(11)
C38 0.0197(14) 0.0186(13) 0.0237(14) -0.0020(11) 0.0013(11) -0.0003(11)
C39 0.0350(17) 0.0263(15) 0.0236(15) -0.0070(12) 0.0091(13) -0.0057(13)
C40 0.0369(18) 0.0176(14) 0.0314(16) -0.0062(12) 0.0112(14) -0.0029(13)
C41 0.0228(15) 0.0281(15) 0.0234(15) 0.0016(12) 0.0007(12) -0.0005(12)
C42 0.0319(17) 0.0346(17) 0.0232(15) -0.0049(13) -0.0122(13) 0.0099(14)
C43 0.0257(15) 0.0299(15) 0.0190(14) -0.0035(12) -0.0086(12) 0.0061(12)
C44 0.0195(14) 0.0350(16) 0.0224(14) -0.0032(12) -0.0039(11) 0.0007(12)
C45 0.0257(15) 0.0253(15) 0.0239(15) -0.0005(12) -0.0058(12) -0.0024(12)
C46 0.0185(13) 0.0227(14) 0.0227(14) -0.0023(11) -0.0070(11) 0.0020(11)
C47 0.0245(15) 0.0227(14) 0.0224(14) 0.0017(11) -0.0049(12) 0.0026(12)
C48 0.0270(16) 0.0211(14) 0.0291(15) 0.0010(12) -0.0104(13) 0.0020(12)
C49 0.0223(14) 0.0198(13) 0.0209(14) -0.0008(11) -0.0060(11) 0.0015(11)
C50 0.0185(14) 0.0271(15) 0.0256(15) -0.0037(12) -0.0017(11) -0.0019(12)
C51 0.0251(15) 0.0218(14) 0.0261(15) -0.0021(11) -0.0063(12) -0.0041(12)
C52 0.0263(15) 0.0187(13) 0.0221(14) 0.0000(11) -0.0033(12) -0.0019(12)
C53 0.0181(14) 0.0247(15) 0.0362(17) -0.0076(13) 0.0028(12) -0.0003(12)
C54 0.0263(16) 0.0208(14) 0.0328(16) -0.0082(12) 0.0003(13) -0.0034(12)
C55 0.0332(17) 0.0212(14) 0.0180(14) 0.0043(11) 0.0032(12) -0.0020(12)
N1 0.0211(12) 0.0253(12) 0.0201(12) -0.0045(10) -0.0041(10) 0.0029(10)
N2 0.0173(11) 0.0236(12) 0.0212(12) -0.0063(9) -0.0025(9) 0.0007(10)
N3 0.0309(14) 0.0283(13) 0.0241(13) 0.0048(10) -0.0042(11) -0.0036(11)
N4 0.0382(16) 0.0283(14) 0.0257(13) 0.0064(11) 0.0015(12) -0.0065(12)
N5 0.077(2) 0.0299(15) 0.0200(13) 0.0014(11) -0.0143(14) 0.0013(15)
N6 0.063(2) 0.0297(14) 0.0168(12) 0.0021(11) -0.0092(13) -0.0027(14)
O1 0.0453(14) 0.0338(13) 0.0294(12) -0.0094(10) 0.0067(10) -0.0057(11)
O2 0.0333(12) 0.0288(11) 0.0197(10) -0.0002(8) 0.0014(9) 0.0055(9)
O3 0.0288(11) 0.0169(9) 0.0201(10) -0.0019(8) -0.0016(8) 0.0021(8)
O4 0.0635(18) 0.0429(14) 0.0229(12) 0.0069(10) 0.0130(11) 0.0177(13)
O5 0.0263(11) 0.0187(9) 0.0225(10) 0.0027(8) -0.0004(8) -0.0004(8)
O6 0.0482(15) 0.0276(11) 0.0249(11) -0.0065(9) -0.0058(10) 0.0105(10)
O7 0.0534(16) 0.0389(13) 0.0207(11) -0.0058(10) -0.0048(10) 0.0109(12)
O8 0.0401(13) 0.0209(10) 0.0261(11) -0.0054(8) 0.0016(10) -0.0010(9)
O9 0.0320(13) 0.0239(11) 0.0365(12) -0.0010(9) 0.0037(10) 0.0028(9)
Zn1 0.02088(17) 0.02337(17) 0.01603(16) -0.00273(12) -0.00253(12) 0.00111(13)
Zn2 0.0336(2) 0.01993(17) 0.01540(16) 0.00276(12) -0.00033(14) -0.00049(14)
P1 0.0377(5) 0.0239(4) 0.0181(4) -0.0030(3) -0.0030(3) -0.0038(3)
OW1 0.0250(12) 0.0466(14) 0.0423(14) 0.0098(11) 0.0058(10) -0.0083(11)

loop_
_atom_type_symbol
_atom_type_description
_atom_type_scat_dispersion_real
_atom_type_scat_dispersion_imag
_atom_type_scat_source
C C 0.0033 0.0016 'International Tables Vol C Tables 4.2.6.8 and 6.1.1.4'
H H 0.0000 0.0000 'International Tables Vol C Tables 4.2.6.8 and 6.1.1.4'
N N 0.0061 0.0033 'International Tables Vol C Tables 4.2.6.8 and 6.1.1.4'
O O 0.0106 0.0060 'International Tables Vol C Tables 4.2.6.8 and 6.1.1.4'
Zn Zn 0.2839 1.4301 'International Tables Vol C Tables 4.2.6.8 and 6.1.1.4'
P P 0.1023 0.0942 'International Tables Vol C Tables 4.2.6.8 and 6.1.1.4'

loop_
_geom_angle_atom_site_label_1
_geom_angle_atom_site_label_2
_geom_angle_atom_site_label_3
_geom_angle
_geom_angle_site_symmetry_1
_geom_angle_site_symmetry_3
C2 C1 N1 109.2(3) . .
C2 C1 H1 125.4 . .
N1 C1 H1 125.4 . .
C1 C2 N2 106.0(3) . .
C1 C2 H2 127.0 . .
N2 C2 H2 127.0 . .
N1 C3 N2 110.1(3) . .
N1 C3 H3 125.0 . .
N2 C3 H3 125.0 . .
C9 C4 C5 120.9(3) . .
C9 C4 N2 120.0(3) . .
C5 C4 N2 119.1(3) . .
C4 C5 C6 118.5(3) . .
C4 C5 H5 120.7 . .
C6 C5 H5 120.7 . .
C7 C6 C5 121.1(3) . .
C7 C6 H6 119.4 . .
C5 C6 H6 119.4 . .
C8 C7 C6 119.3(3) . .
C8 C7 P1 118.2(2) . .
C6 C7 P1 122.2(2) . .
C7 C8 C9 120.3(3) . .
C7 C8 H8 119.9 . .
C9 C8 H8 119.9 . .
C4 C9 C8 119.8(3) . .
C4 C9 H9 120.1 . .
C8 C9 H9 120.1 . .
C15 C10 C11 118.7(3) . .
C15 C10 P1 123.9(2) . .
C11 C10 P1 117.5(2) . .
C12 C11 C10 121.2(3) . .
C12 C11 H11 119.4 . .
C10 C11 H11 119.4 . .
C11 C12 C13 119.2(3) . .
C11 C12 H12 120.4 . .
C13 C12 H12 120.4 . .
C14 C13 C12 120.9(3) . .
C14 C13 N3 119.2(3) . .
C12 C13 N3 119.8(3) . .
C15 C14 C13 119.2(3) . .
C15 C14 H14 120.4 . .
C13 C14 H14 120.4 . .
C14 C15 C10 120.8(3) . .
C14 C15 H15 119.6 . .
C10 C15 H15 119.6 . .
C17 C16 N3 105.9(3) . .
C17 C16 H16 127.1 . .
N3 C16 H16 127.1 . .
C16 C17 N4 109.8(3) . .
C16 C17 H17 125.1 . .
N4 C17 H17 125.1 . .
N4 C18 N3 111.5(3) . .
N4 C18 H18 124.2 . .
N3 C18 H18 124.2 . .
C24 C19 C20 118.5(3) . .
C24 C19 P1 118.6(3) . .
C20 C19 P1 122.9(2) . .
C19 C20 C21 121.5(3) . .
C19 C20 H20 119.3 . .
C21 C20 H20 119.3 . .
C22 C21 C20 118.9(4) . .
C22 C21 H21 120.6 . .
C20 C21 H21 120.6 . .
C23 C22 C21 120.5(3) . .
C23 C22 N5 120.3(3) . .
C21 C22 N5 119.2(4) . .
C22 C23 C24 119.8(3) . .
C22 C23 H23 120.1 . .
C24 C23 H23 120.1 . .
C23 C24 C19 120.9(4) . .
C23 C24 H24 119.6 . .
C19 C24 H24 119.6 . .
N6 C25 N5 111.4(3) . .
N6 C25 H25 124.3 . .
N5 C25 H25 124.3 . .
C27 C26 N5 106.5(3) . .
C27 C26 H26 126.8 . .
N5 C26 H26 126.8 . .
C26 C27 N6 109.7(3) . .
C26 C27 H27 125.2 . .
N6 C27 H27 125.2 . .
O2 C28 O3 123.1(3) . .
O2 C28 C29 120.0(3) . .
O3 C28 C29 116.9(2) . .
C34 C29 C30 118.8(3) . .
C34 C29 C28 122.3(3) . .
C30 C29 C28 118.9(3) . .
C31 C30 C29 121.0(3) . .
C31 C30 H30 119.5 . .
C29 C30 H30 119.5 . .
C30 C31 C32 120.7(3) . .
C30 C31 H31 119.6 . .
C32 C31 H31 119.6 . .
C31 C32 C33 117.9(3) . .
C31 C32 C35 119.9(3) . .
C33 C32 C35 122.2(3) . .
C34 C33 C32 121.2(3) . .
C34 C33 H33 119.4 . .
C32 C33 H33 119.4 . .
C33 C34 C29 120.3(3) . .
C33 C34 H34 119.9 . .
C29 C34 H34 119.9 . .
C36 C35 C40 117.8(3) . .
C36 C35 C32 120.1(3) . .
C40 C35 C32 122.2(3) . .
C37 C36 C35 121.3(3) . .
C37 C36 H36 119.4 . .
C35 C36 H36 119.4 . .
C38 C37 C36 120.4(3) . .
C38 C37 H37 119.8 . .
C36 C37 H37 119.8 . .
C37 C38 C39 119.1(3) . .
C37 C38 C41 120.5(3) . .
C39 C38 C41 120.4(3) . .
C40 C39 C38 120.3(3) . .
C40 C39 H39 119.9 . .
C38 C39 H39 119.9 . .
C39 C40 C35 121.1(3) . .
C39 C40 H40 119.4 . .
C35 C40 H40 119.4 . .
O4 C41 O5 123.9(3) . .
O4 C41 C38 120.5(3) . .
O5 C41 C38 115.6(2) . .
O7 C42 O6 123.0(3) . .
O7 C42 C43 119.9(3) . .
O6 C42 C43 117.1(3) . .
C48 C43 C44 119.2(3) . .
C48 C43 C42 121.7(3) . .
C44 C43 C42 119.1(3) . .
C45 C44 C43 120.2(3) . .
C45 C44 H44 119.9 . .
C43 C44 H44 119.9 . .
C44 C45 C46 120.8(3) . .
C44 C45 H45 119.6 . .
C46 C45 H45 119.6 . .
C47 C46 C45 118.5(3) . .
C47 C46 C49 120.9(3) . .
C45 C46 C49 120.6(3) . .
C48 C47 C46 120.5(3) . .
C48 C47 H47 119.8 . .
C46 C47 H47 119.8 . .
C47 C48 C43 120.7(3) . .
C47 C48 H48 119.6 . .
C43 C48 H48 119.6 . .
C50 C49 C54 118.8(3) . .
C50 C49 C46 121.2(3) . .
C54 C49 C46 120.0(3) . .
C51 C50 C49 120.7(3) . .
C51 C50 H50 119.7 . .
C49 C50 H50 119.7 . .
C52 C51 C50 120.3(3) . .
C52 C51 H51 119.8 . .
C50 C51 H51 119.8 . .
C51 C52 C53 119.4(3) . .
C51 C52 C55 120.8(3) . .
C53 C52 C55 119.7(3) . .
C54 C53 C52 120.3(3) . .
C54 C53 H53 119.9 . .
C52 C53 H53 119.9 . .
C53 C54 C49 120.4(3) . .
C53 C54 H54 119.8 . .
C49 C54 H54 119.8 . .
O9 C55 O8 121.4(3) . .
O9 C55 C52 120.6(3) . .
O8 C55 C52 118.1(3) . .
O9 C55 Zn1 68.60(17) . 1_635
O8 C55 Zn1 52.86(15) . 1_635
C52 C55 Zn1 170.5(2) . 1_635
C3 N1 C1 107.3(2) . .
C3 N1 Zn1 129.1(2) . .
C1 N1 Zn1 122.98(19) . .
C3 N2 C2 107.4(2) . .
C3 N2 C4 126.6(2) . .
C2 N2 C4 126.0(2) . .
C18 N3 C16 106.9(3) . .
C18 N3 C13 126.0(3) . .
C16 N3 C13 126.9(3) . .
C18 N4 C17 105.8(3) . .
C18 N4 Zn2 125.6(2) . 2_365
C17 N4 Zn2 124.1(2) . 2_365
C25 N5 C26 106.7(3) . .
C25 N5 C22 126.0(3) . .
C26 N5 C22 127.3(3) . .
C25 N6 C27 105.8(3) . .
C25 N6 Zn2 124.8(2) . 1_464
C27 N6 Zn2 129.4(2) . 1_464
C28 O3 Zn1 110.62(18) . .
C41 O5 Zn2 115.73(18) . .
C42 O6 Zn2 111.7(2) . .
C55 O8 Zn1 97.2(2) . 1_635
C55 O9 Zn1 82.24(18) . 1_635
OW1 Zn1 O3 122.79(10) . .
OW1 Zn1 O8 121.96(10) . 1_475
O3 Zn1 O8 106.49(9) . 1_475
OW1 Zn1 N1 99.98(10) . .
O3 Zn1 N1 106.13(9) . .
O8 Zn1 N1 93.25(10) 1_475 .
OW1 Zn1 O9 90.61(10) . 1_475
O3 Zn1 O9 89.58(8) . 1_475
O8 Zn1 O9 59.08(9) 1_475 1_475
N1 Zn1 O9 151.52(9) . 1_475
OW1 Zn1 C55 108.61(10) . 1_475
O3 Zn1 C55 98.16(9) . 1_475
O8 Zn1 C55 29.96(9) 1_475 1_475
N1 Zn1 C55 123.05(10) . 1_475
O9 Zn1 C55 29.15(9) 1_475 1_475
O5 Zn2 N6 119.47(10) . 1_646
O5 Zn2 O6 99.57(9) . .
N6 Zn2 O6 113.30(11) 1_646 .
O5 Zn2 N4 105.38(10) . 2_365
N6 Zn2 N4 115.82(12) 1_646 2_365
O6 Zn2 N4 100.55(11) . 2_365
O1 P1 C10 113.24(14) . .
O1 P1 C19 111.25(15) . .
C10 P1 C19 107.17(16) . .
O1 P1 C7 113.52(14) . .
C10 P1 C7 105.77(13) . .
C19 P1 C7 105.33(14) . .

loop_
_geom_bond_atom_site_label_1
_geom_bond_atom_site_label_2
_geom_bond_distance
_geom_bond_site_symmetry_2
C1 C2 1.342(4) .
C1 N1 1.382(4) .
C1 H1 0.9300 .
C2 N2 1.392(4) .
C2 H2 0.9300 .
C3 N1 1.307(4) .
C3 N2 1.355(4) .
C3 H3 0.9300 .
C4 C9 1.379(4) .
C4 C5 1.390(4) .
C4 N2 1.435(3) .
C5 C6 1.392(4) .
C5 H5 0.9300 .
C6 C7 1.388(4) .
C6 H6 0.9300 .
C7 C8 1.381(4) .
C7 P1 1.799(3) .
C8 C9 1.391(4) .
C8 H8 0.9300 .
C9 H9 0.9300 .
C10 C15 1.396(4) .
C10 C11 1.397(4) .
C10 P1 1.795(3) .
C11 C12 1.370(4) .
C11 H11 0.9300 .
C12 C13 1.392(4) .
C12 H12 0.9300 .
C13 C14 1.389(4) .
C13 N3 1.432(4) .
C14 C15 1.379(4) .
C14 H14 0.9300 .
C15 H15 0.9300 .
C16 C17 1.351(5) .
C16 N3 1.391(4) .
C16 H16 0.9300 .
C17 N4 1.388(4) .
C17 H17 0.9300 .
C18 N4 1.312(4) .
C18 N3 1.351(4) .
C18 H18 0.9300 .
C19 C24 1.381(5) .
C19 C20 1.380(5) .
C19 P1 1.799(3) .
C20 C21 1.384(5) .
C20 H20 0.9300 .
C21 C22 1.381(5) .
C21 H21 0.9300 .
C22 C23 1.376(6) .
C22 N5 1.433(4) .
C23 C24 1.380(6) .
C23 H23 0.9300 .
C24 H24 0.9300 .
C25 N6 1.311(4) .
C25 N5 1.341(4) .
C25 H25 0.9300 .
C26 C27 1.338(5) .
C26 N5 1.376(5) .
C26 H26 0.9300 .
C27 N6 1.374(4) .
C27 H27 0.9300 .
C28 O2 1.235(3) .
C28 O3 1.293(3) .
C28 C29 1.499(4) .
C29 C34 1.389(4) .
C29 C30 1.391(4) .
C30 C31 1.375(4) .
C30 H30 0.9300 .
C31 C32 1.397(4) .
C31 H31 0.9300 .
C32 C33 1.399(4) .
C32 C35 1.479(4) .
C33 C34 1.382(4) .
C33 H33 0.9300 .
C34 H34 0.9300 .
C35 C36 1.392(4) .
C35 C40 1.397(4) .
C36 C37 1.388(4) .
C36 H36 0.9300 .
C37 C38 1.381(4) .
C37 H37 0.9300 .
C38 C39 1.395(4) .
C38 C41 1.493(4) .
C39 C40 1.385(4) .
C39 H39 0.9300 .
C40 H40 0.9300 .
C41 O4 1.239(4) .
C41 O5 1.289(4) .
C42 O7 1.231(4) .
C42 O6 1.291(4) .
C42 C43 1.499(4) .
C43 C48 1.391(4) .
C43 C44 1.397(4) .
C44 C45 1.388(4) .
C44 H44 0.9300 .
C45 C46 1.402(4) .
C45 H45 0.9300 .
C46 C47 1.399(4) .
C46 C49 1.481(4) .
C47 C48 1.389(4) .
C47 H47 0.9300 .
C48 H48 0.9300 .
C49 C50 1.394(4) .
C49 C54 1.394(4) .
C50 C51 1.391(4) .
C50 H50 0.9300 .
C51 C52 1.383(4) .
C51 H51 0.9300 .
C52 C53 1.394(4) .
C52 C55 1.494(4) .
C53 C54 1.390(4) .
C53 H53 0.9300 .
C54 H54 0.9300 .
C55 O9 1.244(4) .
C55 O8 1.273(4) .
C55 Zn1 2.530(3) 1_635
N1 Zn1 2.051(2) .
N4 Zn2 2.001(3) 2_365
N6 Zn2 1.986(3) 1_464
O1 P1 1.489(3) .
O3 Zn1 1.972(2) .
O5 Zn2 1.948(2) .
O6 Zn2 1.999(2) .
O8 Zn1 2.033(2) 1_635
O9 Zn1 2.377(2) 1_635
Zn1 OW1 1.970(2) .
Zn1 O8 2.033(2) 1_475
Zn1 O9 2.377(2) 1_475
Zn1 C55 2.530(3) 1_475
Zn2 N6 1.986(3) 1_646
Zn2 N4 2.001(3) 2_365

loop_
_platon_squeeze_void_nr
_platon_squeeze_void_average_x
_platon_squeeze_void_average_y
_platon_squeeze_void_average_z
_platon_squeeze_void_volume
_platon_squeeze_void_count_electrons
1 0.065 0.435 0.500 415 85
2 0.442 0.433 0.121 24 10
3 0.558 0.567 0.879 24 10
